data_4075176
loop_
_publ_author_name
'Karshtedt, Dmitry'
'McBee, Jennifer L.'
'Bell, Alexis T.'
'Tilley, T. Don'

_publ_section_title
;
 Stoichiometric and Catalytic Arene Activations by Platinum Complexes
 Containing Bidentate Monoanionic Nitrogen-Based Ligands
;
_journal_issue 7
_journal_name_full Organometallics
_journal_page_first 1801
_journal_paper_doi 10.1021/om0600902
_journal_volume 25
_journal_year 2006
_chemical_formula_moiety 'C17 H15 F N2 Pt'
_chemical_formula_sum 'C17 H15 F N2 Pt'
_chemical_formula_weight 461.40
_chemical_name_systematic
; 
 ? 
;
_space_group_IT_number 14
_symmetry_cell_setting monoclinic
_symmetry_space_group_name_Hall '-P 2ybc'
_symmetry_space_group_name_H-M 'P 1 21/c 1'
_atom_sites_solution_hydrogens geom
_atom_sites_solution_primary direct
_atom_sites_solution_secondary difmap
_audit_creation_method SHELXL-97
_cell_angle_alpha 90.00
_cell_angle_beta 100.111(5)
_cell_angle_gamma 90.00
_cell_formula_units_Z 4
_cell_length_a 10.386(2)
_cell_length_b 13.784(3)
_cell_length_c 10.202(2)
_cell_measurement_reflns_used 5487
_cell_measurement_temperature 173(2)
_cell_measurement_theta_max 29.04
_cell_measurement_theta_min 2.71
_cell_volume 1437.8(5)
_computing_cell_refinement 'Saint v7.06, Bruker 2004'
_computing_data_collection 'Apex2-v1.0.27, Bruker 2004'
_computing_data_reduction 'Saint v7.06, Bruker 2004'
_computing_molecular_graphics 'ShelXTL-XP, Bruker 2004'
_computing_structure_refinement 'SHELXL-97 (Sheldrick, 1997)'
_computing_structure_solution 'SHELXS-97 (Sheldrick, 1990)'
_diffrn_ambient_temperature 173(2)
_diffrn_measured_fraction_theta_full 0.994
_diffrn_measured_fraction_theta_max 0.994
_diffrn_measurement_device_type 'Bruker Platinum 200'
_diffrn_measurement_method \w/2\q-scans
_diffrn_radiation_monochromator 'Si-<111> channel cut crystal'
_diffrn_radiation_source synchrotron
_diffrn_radiation_type synchrotron
_diffrn_radiation_wavelength 0.77500
_diffrn_reflns_av_R_equivalents 0.0391
_diffrn_reflns_av_sigmaI/netI 0.0328
_diffrn_reflns_limit_h_max 12
_diffrn_reflns_limit_h_min -12
_diffrn_reflns_limit_k_max 17
_diffrn_reflns_limit_k_min -17
_diffrn_reflns_limit_l_max 12
_diffrn_reflns_limit_l_min -12
_diffrn_reflns_number 10808
_diffrn_reflns_theta_full 29.08
_diffrn_reflns_theta_max 29.08
_diffrn_reflns_theta_min 2.17
_diffrn_standards_decay_% 0
_diffrn_standards_interval_count 0
_diffrn_standards_interval_time 0
_diffrn_standards_number 0
_exptl_absorpt_coefficient_mu 12.101
_exptl_absorpt_correction_T_max 0.7939
_exptl_absorpt_correction_T_min 0.6432
_exptl_absorpt_correction_type multi-scan
_exptl_absorpt_process_details 'sadabs, 2004'
_exptl_crystal_colour red
_exptl_crystal_density_diffrn 2.131
_exptl_crystal_density_method 'not measured'
_exptl_crystal_description plate
_exptl_crystal_F_000 872
_exptl_crystal_size_max 0.04
_exptl_crystal_size_mid 0.03
_exptl_crystal_size_min 0.02
_refine_diff_density_max 1.933
_refine_diff_density_min -0.561
_refine_diff_density_rms 0.153
_refine_ls_extinction_method none
_refine_ls_goodness_of_fit_ref 1.107
_refine_ls_hydrogen_treatment constr
_refine_ls_matrix_type full
_refine_ls_number_parameters 190
_refine_ls_number_reflns 2957
_refine_ls_number_restraints 0
_refine_ls_restrained_S_all 1.107
_refine_ls_R_factor_all 0.0357
_refine_ls_R_factor_gt 0.0301
_refine_ls_shift/su_max 0.001
_refine_ls_shift/su_mean 0.000
_refine_ls_structure_factor_coef Fsqd
_refine_ls_weighting_details 'calc w=1/[\s^2^(Fo^2^)+(0.0364P)^2^+2.9192P] where P=(Fo^2^+2Fc^2^)/3'
_refine_ls_weighting_scheme calc
_refine_ls_wR_factor_gt 0.0743
_refine_ls_wR_factor_ref 0.0765
_reflns_number_gt 2571
_reflns_number_total 2957
_reflns_threshold_expression >2sigma(I)
_cod_data_source_file om0600902si20060127_023055.cif
_cod_data_source_block n2fpt
_cod_depositor_comments
;
The following automatic conversions were performed:

'_symmetry_cell_setting' value 'Monoclinic' changed to 'monoclinic'
according to /home/saulius/struct/CIF-dictionaries/cif_core.dic
dictionary named 'cif_core.dic' version 2.4.1 from 2010-06-29.

Automatic conversion script
Id: cif_fix_values 1715 2011-07-08 13:25:40Z adriana 
;
_cod_original_cell_volume 1438.0(5)
_cod_original_sg_symbol_H-M 'P 2(1)/C'
_cod_database_code 4075176

loop_
_symmetry_equiv_pos_as_xyz
'x, y, z'
'-x, y+1/2, -z+1/2'
'-x, -y, -z'
'x, -y-1/2, z-1/2'

loop_
_atom_site_label
_atom_site_type_symbol
_atom_site_fract_x
_atom_site_fract_y
_atom_site_fract_z
_atom_site_U_iso_or_equiv
_atom_site_adp_type
_atom_site_occupancy
_atom_site_symmetry_multiplicity
_atom_site_calc_flag
_atom_site_refinement_flags
Pt1 Pt 0.668629(19) 0.958532(16) 0.19035(2) 0.03142(9) Uani 1 1 d .
F1 F 0.0061(3) 0.8039(3) 0.2094(4) 0.0585(11) Uani 1 1 d .
N1 N 0.7059(4) 0.9007(3) 0.0117(4) 0.0322(10) Uani 1 1 d .
N2 N 0.4918(4) 0.8981(3) 0.1114(4) 0.0295(9) Uani 1 1 d .
C1 C 0.8209(6) 0.9061(4) -0.0338(6) 0.0374(13) Uani 1 1 d .
H1A H 0.8902 0.9432 0.0151 0.045 Uiso 1 1 calc R
C2 C 0.8409(6) 0.8600(5) -0.1478(6) 0.0425(14) Uani 1 1 d .
H2A H 0.9231 0.8644 -0.1761 0.051 Uiso 1 1 calc R
C3 C 0.7403(6) 0.8073(5) -0.2208(6) 0.0439(14) Uani 1 1 d .
H3A H 0.7524 0.7746 -0.2997 0.053 Uiso 1 1 calc R
C4 C 0.6221(6) 0.8028(5) -0.1777(6) 0.0402(13) Uani 1 1 d .
H4A H 0.5504 0.7689 -0.2281 0.048 Uiso 1 1 calc R
C5 C 0.6086(5) 0.8515(4) -0.0520(7) 0.0362(14) Uani 1 1 d .
C6 C 0.4890(5) 0.8460(4) -0.0030(5) 0.0308(11) Uani 1 1 d .
C7 C 0.3714(5) 0.7989(5) -0.0419(6) 0.0410(14) Uani 1 1 d .
H7A H 0.3469 0.7595 -0.1185 0.049 Uiso 1 1 calc R
C8 C 0.2947(5) 0.8214(4) 0.0558(6) 0.0349(12) Uani 1 1 d .
C9 C 0.1683(6) 0.7945(5) 0.0753(7) 0.0450(15) Uani 1 1 d .
H9A H 0.1143 0.7530 0.0148 0.054 Uiso 1 1 calc R
C10 C 0.1272(6) 0.8314(5) 0.1860(6) 0.0427(14) Uani 1 1 d .
C11 C 0.2000(6) 0.8946(5) 0.2750(6) 0.0400(14) Uani 1 1 d .
H11A H 0.1646 0.9197 0.3478 0.048 Uiso 1 1 calc R
C12 C 0.3247(6) 0.9215(5) 0.2579(6) 0.0361(12) Uani 1 1 d .
H12A H 0.3760 0.9642 0.3189 0.043 Uiso 1 1 calc R
C13 C 0.3726(5) 0.8846(4) 0.1499(5) 0.0312(11) Uani 1 1 d .
C14 C 0.6512(7) 1.0215(6) 0.3743(7) 0.0511(17) Uani 1 1 d .
H14A H 0.6337 1.0921 0.3742 0.061 Uiso 1 1 calc R
H14B H 0.6021 0.9840 0.4320 0.061 Uiso 1 1 calc R
C15 C 0.7848(6) 0.9926(5) 0.3749(6) 0.0424(14) Uani 1 1 d .
C16 C 0.8460(7) 0.9096(6) 0.4605(6) 0.0519(17) Uani 1 1 d .
H16A H 0.8962 0.9352 0.5436 0.078 Uiso 1 1 calc R
H16B H 0.9044 0.8733 0.4126 0.078 Uiso 1 1 calc R
H16C H 0.7772 0.8664 0.4807 0.078 Uiso 1 1 calc R
C17 C 0.8440(7) 1.0328(5) 0.2705(7) 0.0470(16) Uani 1 1 d .
H17A H 0.9268 1.0027 0.2558 0.056 Uiso 1 1 calc R
H17B H 0.8427 1.1043 0.2621 0.056 Uiso 1 1 calc R

loop_
_atom_site_aniso_label
_atom_site_aniso_U_11
_atom_site_aniso_U_22
_atom_site_aniso_U_33
_atom_site_aniso_U_23
_atom_site_aniso_U_13
_atom_site_aniso_U_12
Pt1 0.02615(13) 0.03485(14) 0.03244(13) -0.00217(9) 0.00286(9) -0.00226(9)
F1 0.0323(19) 0.073(3) 0.075(3) 0.007(2) 0.0223(18) -0.0052(19)
N1 0.032(2) 0.035(3) 0.030(2) 0.0081(19) 0.0064(19) 0.0019(19)
N2 0.025(2) 0.033(3) 0.029(2) -0.0005(18) 0.0023(17) 0.0010(18)
C1 0.030(3) 0.041(3) 0.043(3) 0.006(3) 0.012(2) -0.002(2)
C2 0.036(3) 0.047(4) 0.049(3) 0.006(3) 0.018(3) 0.006(3)
C3 0.048(4) 0.048(4) 0.040(3) 0.003(3) 0.020(3) 0.008(3)
C4 0.040(3) 0.047(4) 0.034(3) -0.002(3) 0.006(2) -0.003(3)
C5 0.014(2) 0.024(3) 0.071(4) 0.018(3) 0.010(2) 0.0028(19)
C6 0.029(3) 0.036(3) 0.028(3) -0.005(2) 0.005(2) -0.004(2)
C7 0.030(3) 0.056(4) 0.036(3) -0.007(3) 0.005(2) -0.006(3)
C8 0.031(3) 0.037(3) 0.037(3) 0.004(2) 0.007(2) -0.002(2)
C9 0.026(3) 0.055(4) 0.053(4) 0.008(3) 0.002(3) -0.002(3)
C10 0.025(3) 0.053(4) 0.052(4) 0.014(3) 0.012(3) 0.004(3)
C11 0.039(3) 0.042(4) 0.043(3) 0.005(3) 0.019(3) 0.008(3)
C12 0.037(3) 0.036(3) 0.036(3) 0.000(2) 0.009(2) 0.006(2)
C13 0.025(3) 0.035(3) 0.033(3) 0.005(2) 0.004(2) 0.003(2)
C14 0.049(4) 0.065(5) 0.041(4) -0.018(3) 0.014(3) -0.009(3)
C15 0.037(3) 0.051(4) 0.036(3) -0.015(3) -0.002(3) -0.009(3)
C16 0.053(4) 0.062(4) 0.037(3) -0.008(3) -0.002(3) -0.003(3)
C17 0.037(3) 0.045(4) 0.056(4) -0.012(3) -0.001(3) -0.012(3)

loop_
_atom_type_symbol
_atom_type_description
_atom_type_scat_dispersion_real
_atom_type_scat_dispersion_imag
_atom_type_scat_source
C C -0.0020 0.0020 'International Tables Vol C Tables 4.2.6.8 and 6.1.1.4'
H H 0.0000 0.0000 'International Tables Vol C Tables 4.2.6.8 and 6.1.1.4'
N N -0.0031 0.0040 'International Tables Vol C Tables 4.2.6.8 and 6.1.1.4'
F F -0.0053 0.0125 'International Tables Vol C Tables 4.2.6.8 and 6.1.1.4'
Pt Pt -2.9689 9.6580 'International Tables Vol C Tables 4.2.6.8 and 6.1.1.4'

loop_
_geom_angle_atom_site_label_1
_geom_angle_atom_site_label_2
_geom_angle_atom_site_label_3
_geom_angle
N2 Pt1 N1 77.98(18)
N2 Pt1 C15 141.0(2)
N1 Pt1 C15 134.6(2)
N2 Pt1 C14 107.9(2)
N1 Pt1 C14 174.1(2)
C15 Pt1 C14 40.1(3)
N2 Pt1 C17 175.2(2)
N1 Pt1 C17 104.0(2)
C15 Pt1 C17 39.6(3)
C14 Pt1 C17 70.1(3)
C5 N1 C1 120.9(5)
C5 N1 Pt1 113.0(4)
C1 N1 Pt1 125.9(4)
C6 N2 C13 106.7(4)
C6 N2 Pt1 115.7(3)
C13 N2 Pt1 137.1(4)
N1 C1 C2 122.5(6)
N1 C1 H1A 118.7
C2 C1 H1A 118.7
C1 C2 C3 119.3(5)
C1 C2 H2A 120.4
C3 C2 H2A 120.4
C4 C3 C2 119.0(6)
C4 C3 H3A 120.5
C2 C3 H3A 120.5
C3 C4 C5 118.9(5)
C3 C4 H4A 120.6
C5 C4 H4A 120.6
N1 C5 C6 120.4(6)
N1 C5 C4 119.4(5)
C6 C5 C4 120.2(5)
N2 C6 C7 112.2(5)
N2 C6 C5 112.5(5)
C7 C6 C5 135.2(5)
C6 C7 C8 105.9(5)
C6 C7 H7A 127.0
C8 C7 H7A 127.0
C9 C8 C7 134.0(6)
C9 C8 C13 119.6(5)
C7 C8 C13 106.4(5)
C10 C9 C8 116.8(6)
C10 C9 H9A 121.6
C8 C9 H9A 121.6
C9 C10 F1 117.9(6)
C9 C10 C11 124.0(6)
F1 C10 C11 118.1(6)
C10 C11 C12 120.1(5)
C10 C11 H11A 120.0
C12 C11 H11A 120.0
C13 C12 C11 118.5(6)
C13 C12 H12A 120.8
C11 C12 H12A 120.8
N2 C13 C12 130.2(5)
N2 C13 C8 108.7(5)
C12 C13 C8 121.1(5)
C15 C14 Pt1 69.9(3)
C15 C14 H14A 116.6
Pt1 C14 H14A 116.6
C15 C14 H14B 116.6
Pt1 C14 H14B 116.6
H14A C14 H14B 113.7
C17 C15 C14 115.4(6)
C17 C15 C16 122.1(6)
C14 C15 C16 121.3(6)
C17 C15 Pt1 71.0(4)
C14 C15 Pt1 70.0(3)
C16 C15 Pt1 117.8(5)
C15 C16 H16A 109.5
C15 C16 H16B 109.5
H16A C16 H16B 109.5
C15 C16 H16C 109.5
H16A C16 H16C 109.5
H16B C16 H16C 109.5
C15 C17 Pt1 69.4(3)
C15 C17 H17A 116.7
Pt1 C17 H17A 116.7
C15 C17 H17B 116.7
Pt1 C17 H17B 116.7
H17A C17 H17B 113.7

loop_
_geom_bond_atom_site_label_1
_geom_bond_atom_site_label_2
_geom_bond_distance
Pt1 N2 2.048(4)
Pt1 N1 2.087(5)
Pt1 C15 2.103(6)
Pt1 C14 2.104(6)
Pt1 C17 2.124(6)
F1 C10 1.374(7)
N1 C5 1.292(7)
N1 C1 1.358(7)
N2 C6 1.366(7)
N2 C13 1.377(7)
C1 C2 1.372(9)
C1 H1A 0.9500
C2 C3 1.379(9)
C2 H2A 0.9500
C3 C4 1.376(8)
C3 H3A 0.9500
C4 C5 1.477(9)
C4 H4A 0.9500
C5 C6 1.420(7)
C6 C7 1.378(8)
C7 C8 1.415(8)
C7 H7A 0.9500
C8 C9 1.411(8)
C8 C13 1.436(8)
C9 C10 1.373(9)
C9 H9A 0.9500
C10 C11 1.384(9)
C11 C12 1.387(8)
C11 H11A 0.9500
C12 C13 1.383(8)
C12 H12A 0.9500
C14 C15 1.442(10)
C14 H14A 0.9900
C14 H14B 0.9900
C15 C17 1.431(10)
C15 C16 1.510(10)
C16 H16A 0.9800
C16 H16B 0.9800
C16 H16C 0.9800
C17 H17A 0.9900
C17 H17B 0.9900
